data_7158472
loop_
_publ_author_name
'Li, Bo'
'Wu, Jun'
'Tang, Lei'
'Lian, Xu'
'Li, Zhongwen'
'Duan, Wenfang'
'Qin, Tong'
'Zhao, Xintong'
'Hu, Yuhua'
'Zhang, Chi'
'Li, Tianlei'
'Hao, Jie'
'Zhang, Wenxuan'
'Zhang, Jihong'
'Wu, Song'

_publ_section_title
;
 Synthesis and anti-tumor activity evaluation of salinomycin
 C20-<i>O</i>-alkyl/benzyl oxime derivatives.
;
_journal_issue 4
_journal_name_full 'Organic &amp; biomolecular chemistry'
_journal_page_first 870
_journal_page_last 876
_journal_paper_doi 10.1039/d1ob02292j
_journal_volume 20
_journal_year 2022
_chemical_absolute_configuration rm
_chemical_formula_moiety 'C49 H75 N O11, C2 H3 N'
_chemical_formula_sum 'C51 H78 N2 O11'
_chemical_formula_weight 895.15
_space_group_crystal_system orthorhombic
_space_group_IT_number 19
_space_group_name_Hall 'P 2ac 2ab'
_space_group_name_H-M_alt 'P 21 21 21'
_atom_sites_solution_hydrogens geom
_atom_sites_solution_primary direct
_audit_creation_date 2016-03-14
_audit_creation_method
;
Olex2 1.2
(compiled 2016.02.19 svn.r3266 for OlexSys, GUI svn.r5155)
;
_audit_update_record
;
2020-06-30 deposited with the CCDC.	2021-12-14 downloaded from the CCDC.
;
_cell_angle_alpha 90
_cell_angle_beta 90
_cell_angle_gamma 90
_cell_formula_units_Z 4
_cell_length_a 10.28331(11)
_cell_length_b 15.0300(2)
_cell_length_c 33.3759(5)
_cell_measurement_reflns_used 18272
_cell_measurement_temperature 293(2)
_cell_measurement_theta_max 66.6800
_cell_measurement_theta_min 4.4890
_cell_volume 5158.52(12)
_computing_cell_refinement 'CrysAlisPro 1.171.38.41k (Rigaku OD, 2015)'
_computing_data_collection 'CrysAlisPro 1.171.38.41k (Rigaku OD, 2015)'
_computing_data_reduction 'CrysAlisPro 1.171.38.41k (Rigaku OD, 2015)'
_computing_molecular_graphics 'Olex2 (Dolomanov et al., 2009)'
_computing_publication_material 'Olex2 (Dolomanov et al., 2009)'
_computing_structure_refinement 'ShelXL (Sheldrick, 2015)'
_computing_structure_solution 'ShelXS (Sheldrick, 2008)'
_diffrn_ambient_temperature 293(2)
_diffrn_detector 'CCD plate'
_diffrn_detector_area_resol_mean 10.4674
_diffrn_detector_type Atlas
_diffrn_measured_fraction_theta_full 0.980
_diffrn_measured_fraction_theta_max 0.999
_diffrn_measurement_details
;
List of Runs (angles in degrees, time in seconds):

  # Type    Start    End  Width  t~exp~   \w     \q     \k     \f   Frames
#--------------------------------------------------------------------------
  1  \w   -118.00 -85.00   1.00    1.02    --  -42.20-161.00 -77.00   33
  2  \w    -23.00  70.00   1.00    1.02    --   42.20 -57.00-150.00   93
  3  \w     33.00  59.00   1.00    1.02    --   42.20  38.00-180.00   26
  4  \w     86.00 115.00   1.00    1.02    --   42.20  38.00-180.00   29
  5  \w     73.00 103.00   1.00    4.08    --   92.50 -93.00 -29.00   30
  6  \w     16.00  64.00   1.00    4.08    --   92.50 -77.00-150.00   48
  7  \w     55.00  81.00   1.00    4.08    --   92.50 -83.00  35.19   26
  8  \w     29.00  96.00   1.00    4.08    --   92.50-125.00-180.00   67
  9  \w     72.00 165.00   1.00    4.08    --   92.50  61.00 120.00   93
 10  \w     20.00  60.00   1.00    4.08    --   92.50-125.00 -60.00   40
 11  \w     20.00  45.00   1.00    4.08    --   92.50 -95.00-150.00   25
 12  \w     27.00  53.00   1.00    4.08    --   92.50 -95.00-120.00   26
 13  \w     23.00  78.00   1.00    4.08    --   92.50 -61.00 -30.00   55
 14  \w     23.00  48.00   1.00    4.08    --   92.50-125.00 -30.00   25
 15  \w     33.00  70.00   1.00    4.08    --   92.50 -77.00  60.00   37
 16  \w     50.00  76.00   1.00    4.08    --   92.50 -45.00-150.00   26
 17  \w     40.00  83.00   1.00    4.08    --   92.50 -95.00  60.00   43
 18  \w     59.00  85.00   1.00    4.08    --   92.50 -61.00-180.00   26
 19  \w     17.00 108.00   1.00    4.08    --   92.50 -77.00-120.00   91
 20  \w     54.00  93.00   1.00    4.08    --   92.50-125.00-120.00   39
 21  \w     65.00 105.00   1.00    4.08    --   92.50 -30.00 -90.00   40
 22  \w     19.00  45.00   1.00    4.08    --   92.50 -93.00 -29.00   26
 23  \w     71.00  96.00   1.00    4.08    --   92.50 -77.00-150.00   25
 24  \w     74.00 131.00   1.00    4.08    --   92.50 125.00   0.00   57
 25  \w     68.00 117.00   1.00    4.08    --   92.50 -93.00  28.78   49
 26  \w     59.00  84.00   1.00    4.08    --   92.50 -95.00   0.00   25
 27  \w     82.00 108.00   1.00    4.08    --   92.50  61.00 150.00   26
 28  \w     77.00 106.00   1.00    4.08    --   92.50 -61.00   0.00   29
 29  \w     12.00  57.00   1.00    4.08    --   92.50 -93.00  28.78   45
;
_diffrn_measurement_device 'four-circle diffractometer'
_diffrn_measurement_device_type 'Xcalibur, Atlas, Gemini ultra'
_diffrn_measurement_method '\w scans'
_diffrn_orient_matrix_type 'CrysAlisPro convention (1999,Acta A55,543-557)'
_diffrn_orient_matrix_UB_11 -0.0162156000
_diffrn_orient_matrix_UB_12 -0.0459633000
_diffrn_orient_matrix_UB_13 0.0409606000
_diffrn_orient_matrix_UB_21 -0.0315744000
_diffrn_orient_matrix_UB_22 0.0904991000
_diffrn_orient_matrix_UB_23 0.0193967000
_diffrn_orient_matrix_UB_31 -0.1454855000
_diffrn_orient_matrix_UB_32 -0.0144407000
_diffrn_orient_matrix_UB_33 -0.0087571000
_diffrn_radiation_monochromator mirror
_diffrn_radiation_probe x-ray
_diffrn_radiation_type CuK\a
_diffrn_radiation_wavelength 1.54184
_diffrn_reflns_av_R_equivalents 0.0306
_diffrn_reflns_av_unetI/netI 0.0219
_diffrn_reflns_Laue_measured_fraction_full 0.980
_diffrn_reflns_Laue_measured_fraction_max 0.999
_diffrn_reflns_limit_h_max 10
_diffrn_reflns_limit_h_min -12
_diffrn_reflns_limit_k_max 17
_diffrn_reflns_limit_k_min -17
_diffrn_reflns_limit_l_max 37
_diffrn_reflns_limit_l_min -39
_diffrn_reflns_number 42181
_diffrn_reflns_point_group_measured_fraction_full 0.978
_diffrn_reflns_point_group_measured_fraction_max 0.998
_diffrn_reflns_theta_full 67.684
_diffrn_reflns_theta_max 66.825
_diffrn_reflns_theta_min 3.225
_diffrn_source 'fine-focus sealed X-ray tube'
_diffrn_source_type 'Enhance Ultra (Cu) X-ray Source'
_exptl_absorpt_coefficient_mu 0.646
_exptl_absorpt_correction_T_max 1.00000
_exptl_absorpt_correction_T_min 0.30717
_exptl_absorpt_correction_type multi-scan
_exptl_absorpt_process_details
;
CrysAlisPro 1.171.38.41k (Rigaku Oxford Diffraction, 2015)
Empirical absorption correction using spherical harmonics,
 implemented in SCALE3 ABSPACK scaling algorithm.
;
_exptl_crystal_colour 'clear light colourless'
_exptl_crystal_colour_lustre clear
_exptl_crystal_colour_modifier light
_exptl_crystal_colour_primary colourless
_exptl_crystal_density_diffrn 1.153
_exptl_crystal_description block
_exptl_crystal_F_000 1944
_exptl_crystal_size_max 0.3
_exptl_crystal_size_mid 0.26
_exptl_crystal_size_min 0.24
_refine_diff_density_max 0.133
_refine_diff_density_min -0.178
_refine_diff_density_rms 0.027
_refine_ls_abs_structure_details
;
 Flack x determined using 3453 quotients [(I+)-(I-)]/[(I+)+(I-)]
 (Parsons and Flack (2004), Acta Cryst. A60, s61).
;
_refine_ls_abs_structure_Flack -0.07(5)
_refine_ls_extinction_coef 0.00081(9)
_refine_ls_extinction_expression Fc^*^=kFc[1+0.001xFc^2^\l^3^/sin(2\q)]^-1/4^
_refine_ls_extinction_method SHELXL
_refine_ls_goodness_of_fit_ref 1.032
_refine_ls_hydrogen_treatment constr
_refine_ls_matrix_type full
_refine_ls_number_parameters 592
_refine_ls_number_reflns 9137
_refine_ls_number_restraints 0
_refine_ls_restrained_S_all 1.032
_refine_ls_R_factor_all 0.0370
_refine_ls_R_factor_gt 0.0327
_refine_ls_shift/su_max 0.000
_refine_ls_shift/su_mean 0.000
_refine_ls_structure_factor_coef Fsqd
_refine_ls_weighting_details
;
 w=1/[\s^2^(Fo^2^)+(0.0481P)^2^+0.2890P]
 where P=(Fo^2^+2Fc^2^)/3
;
_refine_ls_weighting_scheme calc
_refine_ls_wR_factor_gt 0.0834
_refine_ls_wR_factor_ref 0.0873
_reflns_Friedel_coverage 0.787
_reflns_Friedel_fraction_full 0.976
_reflns_Friedel_fraction_max 0.996
_reflns_number_gt 8310
_reflns_number_total 9137
_reflns_threshold_expression 'I > 2\s(I)'
_cod_data_source_file d1ob02292j2.cif
_cod_data_source_block lb0302
_cod_depositor_comments 'Adding full bibliography for 7158472.cif.'
_cod_original_cell_volume 5158.52(11)
_cod_database_code 7158472
_shelxl_version_number 2013-2
_chemical_oxdiff_formula 'C1 H1 O1 N1'
_shelx_space_group_comment
;
The symmetry employed for this shelxl refinement is uniquely defined
by the following loop, which should always be used as a source of
symmetry information in preference to the above space-group names.
They are only intended as comments.
;
_reflns_odcompleteness_completeness 99.44
_reflns_odcompleteness_iscentric 1
_reflns_odcompleteness_theta 66.97
_olex2_refinement_description
;
1. Fixed Uiso
 At 1.2 times of:
  All C(H) groups, All C(H,H) groups
 At 1.5 times of:
  All C(H,H,H) groups, All O(H) groups
2.a Ternary CH refined with riding coordinates:
 C30(H30), C50(H50), C54(H54), C27(H27), C12(H12), C51(H51), C23(H23),
 C29(H29), C26(H26), C55(H55), C16(H16), C31(H31), C25(H25)
2.b Secondary CH2 refined with riding coordinates:
 C36(H36A,H36B), C24(H24A,H24B), C10(H10A,H10B), C53(H53A,H53B), C14(H14A,
 H14B), C13(H13A,H13B), C52(H52A,H52B), C9(H9A,H9B), C18(H18A,H18B), C59(H59A,
 H59B), C42(H42A,H42B)
2.c Aromatic/amide H refined with riding coordinates:
 C4(H4), C5(H5), C48(H48), C47(H47), C44(H44), C46(H46), C45(H45)
2.d Idealised Me refined as rotating group:
 C34(H34A,H34B,H34C), C38(H38A,H38B,H38C), C32(H32A,H32B,H32C), C21(H21A,H21B,
 H21C), C20(H20A,H20B,H20C), C37(H37A,H37B,H37C), C19(H19A,H19B,H19C), C39(H39A,
 H39B,H39C), C60(H60A,H60B,H60C), C61(H61A,H61B,H61C), C1(H1A,H1B,H1C)
2.e Idealised tetrahedral OH refined as rotating group:
 O17(H17), O33(H33), O57(H57)
;
_olex2_date_sample_data_collection 2016-03-02
_olex2_submission_special_instructions 'No special instructions were received'
_oxdiff_exptl_absorpt_empirical_details
;
Empirical correction (ABSPACK) includes:
- Absorption correction using spherical harmonics
- Frame scaling
;
_oxdiff_exptl_absorpt_empirical_full_max 3.550
_oxdiff_exptl_absorpt_empirical_full_min 0.813

loop_
_space_group_symop_operation_xyz
'x, y, z'
'-x+1/2, -y, z+1/2'
'x+1/2, -y+1/2, -z'
'-x, y+1/2, -z+1/2'

loop_
_atom_site_label
_atom_site_type_symbol
_atom_site_fract_x
_atom_site_fract_y
_atom_site_fract_z
_atom_site_U_iso_or_equiv
_atom_site_adp_type
_atom_site_occupancy
_atom_site_site_symmetry_order
_atom_site_calc_flag
_atom_site_refinement_flags_posn
_atom_site_refinement_flags_adp
_atom_site_refinement_flags_occupancy
_atom_site_disorder_assembly
_atom_site_disorder_group
O1 O -0.90276(13) -0.66042(9) -0.05637(4) 0.0488(3) Uani 1 1 d . . . . .
O17 O -1.33112(16) -0.38085(10) -0.10779(5) 0.0583(4) Uani 1 1 d . . . . .
H17 H -1.3328 -0.4354 -0.1075 0.087 Uiso 1 1 calc GR . . . .
O7 O -0.99683(13) -0.51842(10) -0.05018(4) 0.0506(3) Uani 1 1 d . . . . .
O33 O -1.20841(14) -0.61805(11) -0.18438(5) 0.0603(4) Uani 1 1 d . . . . .
H33 H -1.1722 -0.5695 -0.1829 0.090 Uiso 1 1 calc GR . . . .
O22 O -1.10841(13) -0.69696(9) -0.07588(4) 0.0473(3) Uani 1 1 d . . . . .
O11 O -1.19037(15) -0.38429(11) -0.00619(5) 0.0607(4) Uani 1 1 d . . . . .
O49 O -1.41300(15) -0.47251(11) -0.24447(4) 0.0554(3) Uani 1 1 d . . . . .
O35 O -1.34735(19) -0.56635(10) -0.10375(5) 0.0682(4) Uani 1 1 d . . . . .
C28 C -1.3613(2) -0.64247(13) -0.11484(6) 0.0480(4) Uani 1 1 d . . . . .
O57 O -1.3027(2) -0.33200(13) -0.18501(5) 0.0789(5) Uani 1 1 d . . . . .
H57 H -1.2967 -0.3466 -0.1614 0.118 Uiso 1 1 calc GR . . . .
C30 C -1.34562(19) -0.60526(14) -0.18809(6) 0.0469(4) Uani 1 1 d . . . . .
H30 H -1.3658 -0.5428 -0.1823 0.056 Uiso 1 1 calc R . . . .
O58 O -1.14454(19) -0.43168(12) -0.19236(6) 0.0741(5) Uani 1 1 d . . . . .
C50 C -1.3484(2) -0.55081(14) -0.25936(6) 0.0523(5) Uani 1 1 d . . . . .
H50 H -1.2544 -0.5419 -0.2568 0.063 Uiso 1 1 calc R . . . .
C3 C -0.8403(2) -0.54092(14) -0.10076(7) 0.0529(5) Uani 1 1 d . . . . .
O41 O -0.73697(18) -0.45059(12) -0.14278(6) 0.0778(5) Uani 1 1 d . . . . .
C6 C -0.97377(19) -0.70655(13) -0.08601(6) 0.0460(4) Uani 1 1 d . . . . .
C54 C -1.3747(2) -0.39081(16) -0.26350(7) 0.0588(5) Uani 1 1 d . . . . .
H54 H -1.4331 -0.3444 -0.2534 0.071 Uiso 1 1 calc R . . . .
C27 C -1.3340(2) -0.72058(14) -0.08741(6) 0.0496(5) Uani 1 1 d . . . . .
H27 H -1.3947 -0.7682 -0.0946 0.060 Uiso 1 1 calc R . . . .
N40 N -0.7671(2) -0.47206(14) -0.10288(7) 0.0670(5) Uani 1 1 d . . . . .
C15 C -1.2544(2) -0.34895(14) -0.07423(7) 0.0523(5) Uani 1 1 d . . . . .
C36 C -1.3557(2) -0.69902(19) -0.04348(7) 0.0611(6) Uani 1 1 d . . . . .
H36A H -1.3232 -0.7475 -0.0271 0.073 Uiso 1 1 calc R . . . .
H36B H -1.3076 -0.6457 -0.0365 0.073 Uiso 1 1 calc R . . . .
C56 C -1.2213(3) -0.37975(16) -0.20667(7) 0.0612(6) Uani 1 1 d . . . . .
C24 C -1.0269(3) -0.86861(15) -0.09998(9) 0.0666(6) Uani 1 1 d . . . . .
H24A H -1.0038 -0.9289 -0.0924 0.080 Uiso 1 1 calc R . . . .
H24B H -1.0190 -0.8641 -0.1289 0.080 Uiso 1 1 calc R . . . .
C12 C -1.0535(2) -0.38263(16) -0.01383(7) 0.0585(5) Uani 1 1 d . . . . .
H12 H -1.0160 -0.3487 0.0084 0.070 Uiso 1 1 calc R . . . .
C2 C -0.88173(19) -0.56690(14) -0.05872(7) 0.0495(5) Uani 1 1 d . . . . .
C34 C -1.5588(2) -0.6496(2) -0.15487(8) 0.0673(6) Uani 1 1 d . . . . .
H34A H -1.5943 -0.6839 -0.1332 0.101 Uiso 1 1 calc GR . . . .
H34B H -1.5972 -0.6684 -0.1797 0.101 Uiso 1 1 calc GR . . . .
H34C H -1.5772 -0.5877 -0.1506 0.101 Uiso 1 1 calc GR . . . .
C4 C -0.8903(2) -0.59374(17) -0.13375(7) 0.0599(6) Uani 1 1 d . . . . .
H4 H -0.8793 -0.5738 -0.1599 0.072 Uiso 1 1 calc R . . . .
C51 C -1.3802(3) -0.56423(18) -0.30390(7) 0.0684(6) Uani 1 1 d . . . . .
H51 H -1.3277 -0.6142 -0.3136 0.082 Uiso 1 1 calc R . . . .
C23 C -0.9317(2) -0.80428(15) -0.08058(7) 0.0567(5) Uani 1 1 d . . . . .
H23 H -0.9333 -0.8165 -0.0517 0.068 Uiso 1 1 calc R . . . .
C29 C -1.4112(2) -0.66345(14) -0.15667(6) 0.0480(4) Uani 1 1 d . . . . .
H29 H -1.3933 -0.7260 -0.1627 0.058 Uiso 1 1 calc R . . . .
C26 C -1.1957(2) -0.75353(13) -0.09755(6) 0.0485(4) Uani 1 1 d . . . . .
H26 H -1.1809 -0.7441 -0.1262 0.058 Uiso 1 1 calc R . . . .
C38 C -0.7921(3) -0.8205(2) -0.09471(10) 0.0804(8) Uani 1 1 d . . . . .
H38A H -0.7875 -0.8130 -0.1232 0.121 Uiso 1 1 calc GR . . . .
H38B H -0.7664 -0.8799 -0.0878 0.121 Uiso 1 1 calc GR . . . .
H38C H -0.7350 -0.7787 -0.0819 0.121 Uiso 1 1 calc GR . . . .
C5 C -0.9514(2) -0.66987(16) -0.12718(7) 0.0548(5) Uani 1 1 d . . . . .
H5 H -0.9817 -0.7020 -0.1491 0.066 Uiso 1 1 calc R . . . .
C10 C -0.7843(2) -0.54523(17) -0.02535(8) 0.0621(6) Uani 1 1 d . . . . .
H10A H -0.7757 -0.5948 -0.0069 0.075 Uiso 1 1 calc R . . . .
H10B H -0.6995 -0.5314 -0.0364 0.075 Uiso 1 1 calc R . . . .
C53 C -1.3977(3) -0.39724(19) -0.30860(8) 0.0713(6) Uani 1 1 d . . . . .
H53A H -1.4905 -0.3978 -0.3138 0.086 Uiso 1 1 calc R . . . .
H53B H -1.3611 -0.3452 -0.3216 0.086 Uiso 1 1 calc R . . . .
C14 C -1.1123(2) -0.34970(15) -0.08631(7) 0.0572(5) Uani 1 1 d . . . . .
H14A H -1.0985 -0.3064 -0.1074 0.069 Uiso 1 1 calc R . . . .
H14B H -1.0902 -0.4079 -0.0969 0.069 Uiso 1 1 calc R . . . .
C55 C -1.2367(2) -0.36393(16) -0.25124(7) 0.0604(6) Uani 1 1 d . . . . .
H55 H -1.1751 -0.4025 -0.2654 0.072 Uiso 1 1 calc R . . . .
C16 C -1.2694(2) -0.41361(15) -0.03890(6) 0.0533(5) Uani 1 1 d . . . . .
H16 H -1.2387 -0.4724 -0.0474 0.064 Uiso 1 1 calc R . . . .
C43 C -0.7319(3) -0.28915(18) -0.13159(9) 0.0710(7) Uani 1 1 d . . . . .
C32 C -1.3350(3) -0.71538(17) -0.24553(8) 0.0729(7) Uani 1 1 d . . . . .
H32A H -1.2423 -0.7113 -0.2484 0.109 Uiso 1 1 calc GR . . . .
H32B H -1.3733 -0.7303 -0.2709 0.109 Uiso 1 1 calc GR . . . .
H32C H -1.3558 -0.7606 -0.2263 0.109 Uiso 1 1 calc GR . . . .
C31 C -1.3884(2) -0.62644(15) -0.23129(6) 0.0537(5) Uani 1 1 d . . . . .
H31 H -1.4835 -0.6303 -0.2316 0.064 Uiso 1 1 calc R . . . .
C8 C -0.9886(2) -0.47493(16) -0.01148(7) 0.0558(5) Uani 1 1 d . . . . .
C21 C -1.0520(3) -0.5336(2) 0.01986(8) 0.0762(7) Uani 1 1 d . . . . .
H21A H -1.1394 -0.5472 0.0118 0.114 Uiso 1 1 calc GR . . . .
H21B H -1.0534 -0.5030 0.0451 0.114 Uiso 1 1 calc GR . . . .
H21C H -1.0033 -0.5878 0.0225 0.114 Uiso 1 1 calc GR . . . .
C13 C -1.0227(2) -0.32829(17) -0.05129(8) 0.0653(6) Uani 1 1 d . . . . .
H13A H -1.0301 -0.2655 -0.0449 0.078 Uiso 1 1 calc R . . . .
H13B H -0.9335 -0.3397 -0.0592 0.078 Uiso 1 1 calc R . . . .
C25 C -1.1683(2) -0.85133(14) -0.08814(8) 0.0632(6) Uani 1 1 d . . . . .
H25 H -1.1783 -0.8612 -0.0593 0.076 Uiso 1 1 calc R . . . .
C52 C -1.3362(3) -0.48085(18) -0.32625(7) 0.0740(7) Uani 1 1 d . . . . .
H52A H -1.2423 -0.4760 -0.3248 0.089 Uiso 1 1 calc R . . . .
H52B H -1.3603 -0.4859 -0.3543 0.089 Uiso 1 1 calc R . . . .
C9 C -0.8419(2) -0.46509(18) -0.00448(8) 0.0689(6) Uani 1 1 d . . . . .
H9A H -0.8095 -0.4102 -0.0161 0.083 Uiso 1 1 calc R . . . .
H9B H -0.8217 -0.4657 0.0239 0.083 Uiso 1 1 calc R . . . .
C20 C -1.4056(3) -0.4237(2) -0.02218(9) 0.0794(8) Uani 1 1 d . . . . .
H20A H -1.4067 -0.4708 -0.0028 0.119 Uiso 1 1 calc GR . . . .
H20B H -1.4647 -0.4376 -0.0435 0.119 Uiso 1 1 calc GR . . . .
H20C H -1.4317 -0.3691 -0.0096 0.119 Uiso 1 1 calc GR . . . .
C48 C -0.8381(3) -0.26317(19) -0.15349(9) 0.0742(7) Uani 1 1 d . . . . .
H48 H -0.8647 -0.2981 -0.1750 0.089 Uiso 1 1 calc R . . . .
C18 C -1.3082(3) -0.25638(17) -0.06425(9) 0.0708(7) Uani 1 1 d . . . . .
H18A H -1.4005 -0.2618 -0.0588 0.085 Uiso 1 1 calc R . . . .
H18B H -1.2667 -0.2354 -0.0399 0.085 Uiso 1 1 calc R . . . .
C37 C -1.4986(3) -0.6848(3) -0.03470(9) 0.0893(10) Uani 1 1 d . . . . .
H37A H -1.5327 -0.6402 -0.0525 0.134 Uiso 1 1 calc GR . . . .
H37B H -1.5089 -0.6654 -0.0075 0.134 Uiso 1 1 calc GR . . . .
H37C H -1.5449 -0.7395 -0.0386 0.134 Uiso 1 1 calc GR . . . .
C47 C -0.9058(4) -0.1878(2) -0.14471(11) 0.0918(9) Uani 1 1 d . . . . .
H47 H -0.9772 -0.1719 -0.1602 0.110 Uiso 1 1 calc R . . . .
C19 C -1.2894(5) -0.1877(2) -0.09641(12) 0.1087(12) Uani 1 1 d . . . . .
H19A H -1.3223 -0.2101 -0.1214 0.163 Uiso 1 1 calc GR . . . .
H19B H -1.1985 -0.1746 -0.0991 0.163 Uiso 1 1 calc GR . . . .
H19C H -1.3355 -0.1344 -0.0893 0.163 Uiso 1 1 calc GR . . . .
C39 C -1.2591(3) -0.91444(19) -0.11076(14) 0.0993(11) Uani 1 1 d . . . . .
H39A H -1.2588 -0.8995 -0.1387 0.149 Uiso 1 1 calc GR . . . .
H39B H -1.3457 -0.9088 -0.1004 0.149 Uiso 1 1 calc GR . . . .
H39C H -1.2297 -0.9746 -0.1074 0.149 Uiso 1 1 calc GR . . . .
C59 C -1.2057(3) -0.26678(19) -0.26214(10) 0.0801(8) Uani 1 1 d . . . . .
H59A H -1.2225 -0.2579 -0.2905 0.096 Uiso 1 1 calc R . . . .
H59B H -1.2635 -0.2279 -0.2473 0.096 Uiso 1 1 calc R . . . .
C60 C -1.0663(4) -0.2409(3) -0.25322(15) 0.1186(15) Uani 1 1 d . . . . .
H60A H -1.0084 -0.2829 -0.2655 0.178 Uiso 1 1 calc GR . . . .
H60B H -1.0526 -0.2408 -0.2248 0.178 Uiso 1 1 calc GR . . . .
H60C H -1.0495 -0.1825 -0.2637 0.178 Uiso 1 1 calc GR . . . .
C44 C -0.6974(4) -0.2361(3) -0.09958(12) 0.1086(13) Uani 1 1 d . . . . .
H44 H -0.6266 -0.2520 -0.0838 0.130 Uiso 1 1 calc R . . . .
C61 C -1.5225(4) -0.5865(3) -0.31157(10) 0.0997(11) Uani 1 1 d . . . . .
H61A H -1.5421 -0.6438 -0.3003 0.150 Uiso 1 1 calc GR . . . .
H61B H -1.5384 -0.5876 -0.3399 0.150 Uiso 1 1 calc GR . . . .
H61C H -1.5767 -0.5423 -0.2993 0.150 Uiso 1 1 calc GR . . . .
C42 C -0.6574(3) -0.3713(2) -0.14245(12) 0.0889(9) Uani 1 1 d . . . . .
H42A H -0.6191 -0.3634 -0.1688 0.107 Uiso 1 1 calc R . . . .
H42B H -0.5871 -0.3793 -0.1234 0.107 Uiso 1 1 calc R . . . .
C46 C -0.8698(5) -0.1359(2) -0.11353(14) 0.1088(13) Uani 1 1 d . . . . .
H46 H -0.9155 -0.0841 -0.1078 0.131 Uiso 1 1 calc R . . . .
C45 C -0.7661(6) -0.1600(3) -0.09058(14) 0.1225(16) Uani 1 1 d . . . . .
H45 H -0.7416 -0.1250 -0.0688 0.147 Uiso 1 1 calc R . . . .
C0AA C -0.8802(7) -0.4801(4) -0.27439(18) 0.152(2) Uani 1 1 d . . . . .
C1 C -0.8027(8) -0.4685(4) -0.23963(18) 0.180(3) Uani 1 1 d . . . . .
H1A H -0.7415 -0.4214 -0.2440 0.270 Uiso 1 1 calc GR . . . .
H1B H -0.7568 -0.5227 -0.2340 0.270 Uiso 1 1 calc GR . . . .
H1C H -0.8575 -0.4537 -0.2173 0.270 Uiso 1 1 calc GR . . . .
N2 N -0.9377(8) -0.4909(7) -0.3023(2) 0.240(4) Uani 1 1 d . . . . .

loop_
_atom_site_aniso_label
_atom_site_aniso_U_11
_atom_site_aniso_U_22
_atom_site_aniso_U_33
_atom_site_aniso_U_23
_atom_site_aniso_U_13
_atom_site_aniso_U_12
O1 0.0544(7) 0.0459(7) 0.0460(7) 0.0024(6) 0.0001(6) 0.0051(6)
O17 0.0702(9) 0.0508(8) 0.0539(8) -0.0056(7) -0.0116(7) 0.0057(7)
O7 0.0473(7) 0.0512(8) 0.0532(8) -0.0097(6) -0.0069(6) 0.0090(6)
O33 0.0494(8) 0.0648(9) 0.0668(10) 0.0087(8) -0.0013(7) -0.0028(7)
O22 0.0482(7) 0.0433(7) 0.0504(7) -0.0023(6) 0.0073(6) 0.0014(6)
O11 0.0634(9) 0.0704(10) 0.0482(8) -0.0160(7) -0.0019(6) 0.0113(7)
O49 0.0624(8) 0.0587(9) 0.0451(8) 0.0018(7) 0.0016(6) 0.0061(7)
O35 0.1001(12) 0.0464(9) 0.0582(9) -0.0071(7) -0.0119(9) -0.0053(8)
C28 0.0536(11) 0.0458(11) 0.0445(10) -0.0017(8) 0.0016(8) -0.0025(8)
O57 0.1140(14) 0.0698(11) 0.0530(9) -0.0024(8) -0.0055(9) 0.0167(10)
C30 0.0478(10) 0.0462(10) 0.0467(10) 0.0026(8) -0.0010(8) -0.0022(8)
O58 0.0807(11) 0.0702(11) 0.0715(11) 0.0091(9) -0.0182(9) 0.0018(9)
C50 0.0612(11) 0.0530(12) 0.0428(10) 0.0002(8) 0.0021(9) 0.0012(9)
C3 0.0442(10) 0.0479(11) 0.0664(13) 0.0068(9) 0.0047(9) 0.0056(9)
O41 0.0783(11) 0.0655(11) 0.0894(13) 0.0169(9) 0.0205(10) -0.0062(9)
C6 0.0484(10) 0.0448(10) 0.0447(10) -0.0005(8) 0.0059(8) 0.0027(8)
C54 0.0706(14) 0.0552(12) 0.0507(12) 0.0066(10) -0.0026(10) 0.0088(11)
C27 0.0534(11) 0.0497(11) 0.0456(11) 0.0039(8) 0.0037(8) -0.0051(9)
N40 0.0604(11) 0.0583(12) 0.0822(14) 0.0116(10) 0.0107(10) 0.0006(9)
C15 0.0597(11) 0.0445(11) 0.0526(12) -0.0082(9) -0.0045(9) 0.0085(9)
C36 0.0557(12) 0.0828(16) 0.0448(11) 0.0069(11) 0.0047(9) 0.0088(11)
C56 0.0755(14) 0.0486(12) 0.0595(13) 0.0021(10) -0.0094(11) -0.0035(11)
C24 0.0767(15) 0.0417(11) 0.0814(17) -0.0047(11) 0.0103(13) 0.0079(10)
C12 0.0625(12) 0.0556(12) 0.0575(13) -0.0165(10) -0.0096(9) 0.0059(10)
C2 0.0458(10) 0.0452(11) 0.0574(12) 0.0008(9) -0.0018(8) 0.0061(8)
C34 0.0577(12) 0.0862(18) 0.0579(14) 0.0010(12) 0.0021(10) -0.0133(12)
C4 0.0559(12) 0.0739(15) 0.0499(12) 0.0152(10) 0.0066(9) -0.0042(11)
C51 0.0954(18) 0.0664(15) 0.0435(12) -0.0021(10) 0.0016(11) -0.0035(13)
C23 0.0650(12) 0.0477(12) 0.0574(12) -0.0008(10) 0.0063(10) 0.0129(10)
C29 0.0566(11) 0.0427(10) 0.0448(10) -0.0009(8) 0.0005(8) -0.0052(9)
C26 0.0555(11) 0.0431(10) 0.0468(11) 0.0008(8) 0.0076(8) -0.0047(8)
C38 0.0679(15) 0.0717(17) 0.102(2) -0.0145(15) 0.0065(14) 0.0202(13)
C5 0.0549(11) 0.0647(13) 0.0448(11) 0.0007(10) 0.0034(8) -0.0025(10)
C10 0.0550(11) 0.0609(14) 0.0705(15) -0.0002(11) -0.0151(10) 0.0067(10)
C53 0.0927(17) 0.0688(15) 0.0523(13) 0.0114(11) -0.0095(12) 0.0038(13)
C14 0.0623(12) 0.0490(12) 0.0602(13) 0.0039(9) 0.0030(10) 0.0024(10)
C55 0.0750(14) 0.0530(13) 0.0530(13) 0.0036(10) -0.0005(10) 0.0023(11)
C16 0.0547(11) 0.0563(12) 0.0489(11) -0.0098(9) -0.0006(9) 0.0058(9)
C43 0.0709(15) 0.0654(15) 0.0768(17) 0.0192(13) -0.0069(12) -0.0231(13)
C32 0.108(2) 0.0552(14) 0.0551(14) -0.0037(10) 0.0085(13) -0.0058(13)
C31 0.0596(11) 0.0568(12) 0.0447(11) -0.0007(9) 0.0022(9) -0.0070(10)
C8 0.0606(12) 0.0571(12) 0.0498(12) -0.0090(10) -0.0085(9) 0.0063(10)
C21 0.0887(17) 0.0812(18) 0.0587(14) 0.0084(13) 0.0022(12) 0.0148(14)
C13 0.0617(13) 0.0513(13) 0.0830(17) -0.0018(12) -0.0078(11) -0.0019(10)
C25 0.0741(14) 0.0421(11) 0.0732(15) 0.0036(10) 0.0145(12) -0.0025(10)
C52 0.1051(19) 0.0752(16) 0.0417(12) 0.0016(11) 0.0018(12) -0.0050(15)
C9 0.0662(13) 0.0705(15) 0.0700(15) -0.0123(12) -0.0224(12) 0.0061(12)
C20 0.0610(14) 0.105(2) 0.0725(17) -0.0014(15) 0.0090(12) 0.0035(14)
C48 0.0852(17) 0.0682(16) 0.0692(16) -0.0036(12) -0.0116(13) -0.0049(14)
C18 0.0780(16) 0.0573(14) 0.0770(17) -0.0172(12) -0.0141(13) 0.0211(12)
C37 0.0634(14) 0.147(3) 0.0574(15) 0.0087(17) 0.0111(12) 0.0241(17)
C47 0.103(2) 0.077(2) 0.095(2) 0.0051(17) -0.0001(18) 0.0057(17)
C19 0.165(3) 0.0530(16) 0.109(3) -0.0016(16) -0.018(2) 0.0332(19)
C39 0.089(2) 0.0517(15) 0.157(3) -0.0177(18) 0.013(2) -0.0147(14)
C59 0.100(2) 0.0652(16) 0.0752(18) 0.0157(13) -0.0082(15) -0.0059(14)
C60 0.131(3) 0.091(2) 0.134(3) 0.028(2) -0.040(3) -0.043(2)
C44 0.117(3) 0.117(3) 0.092(2) 0.013(2) -0.037(2) -0.044(2)
C61 0.120(3) 0.114(3) 0.0655(17) 0.0041(17) -0.0316(17) -0.032(2)
C42 0.0636(14) 0.0777(18) 0.125(3) 0.0337(18) 0.0085(16) -0.0140(14)
C46 0.147(4) 0.070(2) 0.110(3) -0.0100(19) 0.029(3) -0.013(2)
C45 0.168(4) 0.107(3) 0.093(3) -0.029(2) -0.001(3) -0.052(3)
C0AA 0.197(6) 0.170(5) 0.088(3) 0.015(3) 0.032(4) 0.017(4)
C1 0.283(9) 0.157(5) 0.101(4) -0.005(4) 0.000(5) -0.014(6)
N2 0.236(8) 0.350(12) 0.133(5) 0.019(6) -0.013(5) -0.006(7)

loop_
_atom_type_symbol
_atom_type_description
_atom_type_scat_dispersion_real
_atom_type_scat_dispersion_imag
_atom_type_scat_source
C C 0.0181 0.0091 'International Tables Vol C Tables 4.2.6.8 and 6.1.1.4'
H H 0.0000 0.0000 'International Tables Vol C Tables 4.2.6.8 and 6.1.1.4'
N N 0.0311 0.0180 'International Tables Vol C Tables 4.2.6.8 and 6.1.1.4'
O O 0.0492 0.0322 'International Tables Vol C Tables 4.2.6.8 and 6.1.1.4'

loop_
_geom_angle_atom_site_label_1
_geom_angle_atom_site_label_2
_geom_angle_atom_site_label_3
_geom_angle
_geom_angle_site_symmetry_1
_geom_angle_site_symmetry_3
_geom_angle_publ_flag
C6 O1 C2 121.65(15) . . ?
C15 O17 H17 109.5 . . ?
C2 O7 C8 111.21(15) . . ?
C30 O33 H33 109.5 . . ?
C26 O22 C6 115.26(14) . . ?
C16 O11 C12 115.37(16) . . ?
C54 O49 C50 114.80(16) . . ?
O35 C28 C27 121.68(19) . . ?
O35 C28 C29 121.11(19) . . ?
C27 C28 C29 117.19(17) . . ?
C56 O57 H57 109.5 . . ?
O33 C30 H30 108.7 . . ?
O33 C30 C29 107.48(16) . . ?
O33 C30 C31 109.58(17) . . ?
C29 C30 H30 108.7 . . ?
C29 C30 C31 113.52(17) . . ?
C31 C30 H30 108.7 . . ?
O49 C50 H50 108.2 . . ?
O49 C50 C51 110.09(18) . . ?
O49 C50 C31 105.80(16) . . ?
C51 C50 H50 108.2 . . ?
C31 C50 H50 108.2 . . ?
C31 C50 C51 116.00(19) . . ?
N40 C3 C2 115.1(2) . . ?
N40 C3 C4 127.4(2) . . ?
C4 C3 C2 117.47(18) . . ?
N40 O41 C42 107.9(2) . . ?
O1 C6 O22 106.57(15) . . ?
O1 C6 C23 103.92(16) . . ?
O1 C6 C5 112.48(17) . . ?
O22 C6 C23 109.82(16) . . ?
O22 C6 C5 109.16(16) . . ?
C5 C6 C23 114.53(18) . . ?
O49 C54 H54 106.8 . . ?
O49 C54 C53 109.8(2) . . ?
O49 C54 C55 111.18(18) . . ?
C53 C54 H54 106.8 . . ?
C53 C54 C55 115.1(2) . . ?
C55 C54 H54 106.8 . . ?
C28 C27 H27 107.4 . . ?
C28 C27 C36 113.01(18) . . ?
C28 C27 C26 106.69(16) . . ?
C36 C27 H27 107.4 . . ?
C36 C27 C26 114.59(18) . . ?
C26 C27 H27 107.4 . . ?
C3 N40 O41 111.6(2) . . ?
O17 C15 C14 108.45(18) . . ?
O17 C15 C16 109.17(17) . . ?
O17 C15 C18 105.71(17) . . ?
C14 C15 C16 107.26(17) . . ?
C14 C15 C18 114.4(2) . . ?
C18 C15 C16 111.8(2) . . ?
C27 C36 H36A 109.4 . . ?
C27 C36 H36B 109.4 . . ?
H36A C36 H36B 108.0 . . ?
C37 C36 C27 111.1(2) . . ?
C37 C36 H36A 109.4 . . ?
C37 C36 H36B 109.4 . . ?
O57 C56 C55 112.8(2) . . ?
O58 C56 O57 123.3(2) . . ?
O58 C56 C55 123.9(2) . . ?
H24A C24 H24B 107.7 . . ?
C23 C24 H24A 108.9 . . ?
C23 C24 H24B 108.9 . . ?
C23 C24 C25 113.21(19) . . ?
C25 C24 H24A 108.9 . . ?
C25 C24 H24B 108.9 . . ?
O11 C12 H12 105.1 . . ?
O11 C12 C8 113.6(2) . . ?
O11 C12 C13 111.05(19) . . ?
C8 C12 H12 105.1 . . ?
C13 C12 H12 105.1 . . ?
C13 C12 C8 115.7(2) . . ?
O1 C2 C3 110.33(17) . . ?
O1 C2 C10 105.61(17) . . ?
O7 C2 O1 111.66(16) . . ?
O7 C2 C3 106.71(16) . . ?
O7 C2 C10 106.87(17) . . ?
C3 C2 C10 115.71(19) . . ?
H34A C34 H34B 109.5 . . ?
H34A C34 H34C 109.5 . . ?
H34B C34 H34C 109.5 . . ?
C29 C34 H34A 109.5 . . ?
C29 C34 H34B 109.5 . . ?
C29 C34 H34C 109.5 . . ?
C3 C4 H4 119.5 . . ?
C5 C4 C3 121.0(2) . . ?
C5 C4 H4 119.5 . . ?
C50 C51 H51 107.7 . . ?
C52 C51 C50 107.6(2) . . ?
C52 C51 H51 107.7 . . ?
C61 C51 C50 113.3(2) . . ?
C61 C51 H51 107.7 . . ?
C61 C51 C52 112.5(3) . . ?
C6 C23 H23 106.8 . . ?
C24 C23 C6 112.05(19) . . ?
C24 C23 H23 106.8 . . ?
C24 C23 C38 111.8(2) . . ?
C38 C23 C6 112.2(2) . . ?
C38 C23 H23 106.8 . . ?
C28 C29 C30 111.32(16) . . ?
C28 C29 C34 105.65(17) . . ?
C28 C29 H29 109.0 . . ?
C30 C29 C34 112.80(18) . . ?
C30 C29 H29 109.0 . . ?
C34 C29 H29 109.0 . . ?
O22 C26 C27 106.02(16) . . ?
O22 C26 H26 108.1 . . ?
O22 C26 C25 110.59(18) . . ?
C27 C26 H26 108.1 . . ?
C25 C26 C27 115.64(17) . . ?
C25 C26 H26 108.1 . . ?
C23 C38 H38A 109.5 . . ?
C23 C38 H38B 109.5 . . ?
C23 C38 H38C 109.5 . . ?
H38A C38 H38B 109.5 . . ?
H38A C38 H38C 109.5 . . ?
H38B C38 H38C 109.5 . . ?
C6 C5 H5 118.6 . . ?
C4 C5 C6 122.9(2) . . ?
C4 C5 H5 118.6 . . ?
C2 C10 H10A 110.9 . . ?
C2 C10 H10B 110.9 . . ?
H10A C10 H10B 108.9 . . ?
C9 C10 C2 104.37(18) . . ?
C9 C10 H10A 110.9 . . ?
C9 C10 H10B 110.9 . . ?
C54 C53 H53A 109.3 . . ?
C54 C53 H53B 109.3 . . ?
H53A C53 H53B 108.0 . . ?
C52 C53 C54 111.6(2) . . ?
C52 C53 H53A 109.3 . . ?
C52 C53 H53B 109.3 . . ?
C15 C14 H14A 109.2 . . ?
C15 C14 H14B 109.2 . . ?
C15 C14 C13 112.2(2) . . ?
H14A C14 H14B 107.9 . . ?
C13 C14 H14A 109.2 . . ?
C13 C14 H14B 109.2 . . ?
C54 C55 H55 108.3 . . ?
C54 C55 C59 112.3(2) . . ?
C56 C55 C54 108.5(2) . . ?
C56 C55 H55 108.3 . . ?
C56 C55 C59 111.1(2) . . ?
C59 C55 H55 108.3 . . ?
O11 C16 C15 109.48(18) . . ?
O11 C16 H16 108.4 . . ?
O11 C16 C20 105.96(19) . . ?
C15 C16 H16 108.4 . . ?
C20 C16 C15 116.1(2) . . ?
C20 C16 H16 108.4 . . ?
C48 C43 C44 117.0(3) . . ?
C48 C43 C42 120.9(3) . . ?
C44 C43 C42 122.1(3) . . ?
H32A C32 H32B 109.5 . . ?
H32A C32 H32C 109.5 . . ?
H32B C32 H32C 109.5 . . ?
C31 C32 H32A 109.5 . . ?
C31 C32 H32B 109.5 . . ?
C31 C32 H32C 109.5 . . ?
C30 C31 H31 107.8 . . ?
C50 C31 C30 110.05(18) . . ?
C50 C31 H31 107.8 . . ?
C32 C31 C30 111.8(2) . . ?
C32 C31 C50 111.40(18) . . ?
C32 C31 H31 107.8 . . ?
O7 C8 C12 109.59(17) . . ?
O7 C8 C21 109.1(2) . . ?
O7 C8 C9 103.67(18) . . ?
C21 C8 C12 111.9(2) . . ?
C21 C8 C9 112.0(2) . . ?
C9 C8 C12 110.27(19) . . ?
C8 C21 H21A 109.5 . . ?
C8 C21 H21B 109.5 . . ?
C8 C21 H21C 109.5 . . ?
H21A C21 H21B 109.5 . . ?
H21A C21 H21C 109.5 . . ?
H21B C21 H21C 109.5 . . ?
C12 C13 H13A 109.0 . . ?
C12 C13 H13B 109.0 . . ?
C14 C13 C12 113.0(2) . . ?
C14 C13 H13A 109.0 . . ?
C14 C13 H13B 109.0 . . ?
H13A C13 H13B 107.8 . . ?
C24 C25 H25 109.1 . . ?
C24 C25 C39 110.3(2) . . ?
C26 C25 C24 106.56(18) . . ?
C26 C25 H25 109.1 . . ?
C26 C25 C39 112.5(2) . . ?
C39 C25 H25 109.1 . . ?
C51 C52 H52A 109.3 . . ?
C51 C52 H52B 109.3 . . ?
C53 C52 C51 111.4(2) . . ?
C53 C52 H52A 109.3 . . ?
C53 C52 H52B 109.3 . . ?
H52A C52 H52B 108.0 . . ?
C10 C9 C8 103.77(19) . . ?
C10 C9 H9A 111.0 . . ?
C10 C9 H9B 111.0 . . ?
C8 C9 H9A 111.0 . . ?
C8 C9 H9B 111.0 . . ?
H9A C9 H9B 109.0 . . ?
C16 C20 H20A 109.5 . . ?
C16 C20 H20B 109.5 . . ?
C16 C20 H20C 109.5 . . ?
H20A C20 H20B 109.5 . . ?
H20A C20 H20C 109.5 . . ?
H20B C20 H20C 109.5 . . ?
C43 C48 H48 119.0 . . ?
C47 C48 C43 122.0(3) . . ?
C47 C48 H48 119.0 . . ?
C15 C18 H18A 108.5 . . ?
C15 C18 H18B 108.5 . . ?
H18A C18 H18B 107.5 . . ?
C19 C18 C15 115.0(2) . . ?
C19 C18 H18A 108.5 . . ?
C19 C18 H18B 108.5 . . ?
C36 C37 H37A 109.5 . . ?
C36 C37 H37B 109.5 . . ?
C36 C37 H37C 109.5 . . ?
H37A C37 H37B 109.5 . . ?
H37A C37 H37C 109.5 . . ?
H37B C37 H37C 109.5 . . ?
C48 C47 H47 119.8 . . ?
C46 C47 C48 120.4(4) . . ?
C46 C47 H47 119.8 . . ?
C18 C19 H19A 109.5 . . ?
C18 C19 H19B 109.5 . . ?
C18 C19 H19C 109.5 . . ?
H19A C19 H19B 109.5 . . ?
H19A C19 H19C 109.5 . . ?
H19B C19 H19C 109.5 . . ?
C25 C39 H39A 109.5 . . ?
C25 C39 H39B 109.5 . . ?
C25 C39 H39C 109.5 . . ?
H39A C39 H39B 109.5 . . ?
H39A C39 H39C 109.5 . . ?
H39B C39 H39C 109.5 . . ?
C55 C59 H59A 108.9 . . ?
C55 C59 H59B 108.9 . . ?
H59A C59 H59B 107.8 . . ?
C60 C59 C55 113.2(3) . . ?
C60 C59 H59A 108.9 . . ?
C60 C59 H59B 108.9 . . ?
C59 C60 H60A 109.5 . . ?
C59 C60 H60B 109.5 . . ?
C59 C60 H60C 109.5 . . ?
H60A C60 H60B 109.5 . . ?
H60A C60 H60C 109.5 . . ?
H60B C60 H60C 109.5 . . ?
C43 C44 H44 119.4 . . ?
C45 C44 C43 121.1(4) . . ?
C45 C44 H44 119.4 . . ?
C51 C61 H61A 109.5 . . ?
C51 C61 H61B 109.5 . . ?
C51 C61 H61C 109.5 . . ?
H61A C61 H61B 109.5 . . ?
H61A C61 H61C 109.5 . . ?
H61B C61 H61C 109.5 . . ?
O41 C42 C43 113.1(2) . . ?
O41 C42 H42A 109.0 . . ?
O41 C42 H42B 109.0 . . ?
C43 C42 H42A 109.0 . . ?
C43 C42 H42B 109.0 . . ?
H42A C42 H42B 107.8 . . ?
C47 C46 H46 120.2 . . ?
C47 C46 C45 119.6(4) . . ?
C45 C46 H46 120.2 . . ?
C44 C45 H45 120.0 . . ?
C46 C45 C44 120.0(4) . . ?
C46 C45 H45 120.0 . . ?
N2 C0AA C1 177.5(9) . . ?
C0AA C1 H1A 109.5 . . ?
C0AA C1 H1B 109.5 . . ?
C0AA C1 H1C 109.5 . . ?
H1A C1 H1B 109.5 . . ?
H1A C1 H1C 109.5 . . ?
H1B C1 H1C 109.5 . . ?

loop_
_geom_bond_atom_site_label_1
_geom_bond_atom_site_label_2
_geom_bond_distance
_geom_bond_site_symmetry_2
_geom_bond_publ_flag
O1 C6 1.412(3) . ?
O1 C2 1.424(3) . ?
O17 H17 0.8200 . ?
O17 C15 1.452(3) . ?
O7 C2 1.419(2) . ?
O7 C8 1.450(3) . ?
O33 H33 0.8200 . ?
O33 C30 1.429(2) . ?
O22 C6 1.432(2) . ?
O22 C26 1.432(3) . ?
O11 C12 1.431(3) . ?
O11 C16 1.431(3) . ?
O49 C50 1.440(3) . ?
O49 C54 1.437(3) . ?
O35 C28 1.211(3) . ?
C28 C27 1.515(3) . ?
C28 C29 1.520(3) . ?
O57 H57 0.8200 . ?
O57 C56 1.319(3) . ?
C30 H30 0.9800 . ?
C30 C29 1.523(3) . ?
C30 C31 1.541(3) . ?
O58 C56 1.208(3) . ?
C50 H50 0.9800 . ?
C50 C51 1.535(3) . ?
C50 C31 1.529(3) . ?
C3 N40 1.282(3) . ?
C3 C2 1.517(3) . ?
C3 C4 1.451(3) . ?
O41 N40 1.405(3) . ?
O41 C42 1.445(3) . ?
C6 C23 1.542(3) . ?
C6 C5 1.499(3) . ?
C54 H54 0.9800 . ?
C54 C53 1.527(3) . ?
C54 C55 1.531(4) . ?
C27 H27 0.9800 . ?
C27 C36 1.518(3) . ?
C27 C26 1.544(3) . ?
C15 C14 1.516(3) . ?
C15 C16 1.536(3) . ?
C15 C18 1.534(3) . ?
C36 H36A 0.9700 . ?
C36 H36B 0.9700 . ?
C36 C37 1.514(3) . ?
C56 C55 1.515(3) . ?
C24 H24A 0.9700 . ?
C24 H24B 0.9700 . ?
C24 C23 1.521(4) . ?
C24 C25 1.529(4) . ?
C12 H12 0.9800 . ?
C12 C8 1.541(3) . ?
C12 C13 1.527(4) . ?
C2 C10 1.533(3) . ?
C34 H34A 0.9600 . ?
C34 H34B 0.9600 . ?
C34 H34C 0.9600 . ?
C34 C29 1.533(3) . ?
C4 H4 0.9300 . ?
C4 C5 1.323(3) . ?
C51 H51 0.9800 . ?
C51 C52 1.527(4) . ?
C51 C61 1.523(5) . ?
C23 H23 0.9800 . ?
C23 C38 1.531(3) . ?
C29 H29 0.9800 . ?
C26 H26 0.9800 . ?
C26 C25 1.529(3) . ?
C38 H38A 0.9600 . ?
C38 H38B 0.9600 . ?
C38 H38C 0.9600 . ?
C5 H5 0.9300 . ?
C10 H10A 0.9700 . ?
C10 H10B 0.9700 . ?
C10 C9 1.512(4) . ?
C53 H53A 0.9700 . ?
C53 H53B 0.9700 . ?
C53 C52 1.525(4) . ?
C14 H14A 0.9700 . ?
C14 H14B 0.9700 . ?
C14 C13 1.523(4) . ?
C55 H55 0.9800 . ?
C55 C59 1.538(4) . ?
C16 H16 0.9800 . ?
C16 C20 1.515(4) . ?
C43 C48 1.371(4) . ?
C43 C44 1.380(5) . ?
C43 C42 1.498(5) . ?
C32 H32A 0.9600 . ?
C32 H32B 0.9600 . ?
C32 H32C 0.9600 . ?
C32 C31 1.521(3) . ?
C31 H31 0.9800 . ?
C8 C21 1.515(4) . ?
C8 C9 1.534(3) . ?
C21 H21A 0.9600 . ?
C21 H21B 0.9600 . ?
C21 H21C 0.9600 . ?
C13 H13A 0.9700 . ?
C13 H13B 0.9700 . ?
C25 H25 0.9800 . ?
C25 C39 1.530(4) . ?
C52 H52A 0.9700 . ?
C52 H52B 0.9700 . ?
C9 H9A 0.9700 . ?
C9 H9B 0.9700 . ?
C20 H20A 0.9600 . ?
C20 H20B 0.9600 . ?
C20 H20C 0.9600 . ?
C48 H48 0.9300 . ?
C48 C47 1.361(5) . ?
C18 H18A 0.9700 . ?
C18 H18B 0.9700 . ?
C18 C19 1.502(5) . ?
C37 H37A 0.9600 . ?
C37 H37B 0.9600 . ?
C37 H37C 0.9600 . ?
C47 H47 0.9300 . ?
C47 C46 1.353(6) . ?
C19 H19A 0.9600 . ?
C19 H19B 0.9600 . ?
C19 H19C 0.9600 . ?
C39 H39A 0.9600 . ?
C39 H39B 0.9600 . ?
C39 H39C 0.9600 . ?
C59 H59A 0.9700 . ?
C59 H59B 0.9700 . ?
C59 C60 1.515(5) . ?
C60 H60A 0.9600 . ?
C60 H60B 0.9600 . ?
C60 H60C 0.9600 . ?
C44 H44 0.9300 . ?
C44 C45 1.378(7) . ?
C61 H61A 0.9600 . ?
C61 H61B 0.9600 . ?
C61 H61C 0.9600 . ?
C42 H42A 0.9700 . ?
C42 H42B 0.9700 . ?
C46 H46 0.9300 . ?
C46 C45 1.362(7) . ?
C45 H45 0.9300 . ?
C0AA C1 1.418(10) . ?
C0AA N2 1.115(9) . ?
C1 H1A 0.9600 . ?
C1 H1B 0.9600 . ?
C1 H1C 0.9600 . ?

loop_
_geom_torsion_atom_site_label_1
_geom_torsion_atom_site_label_2
_geom_torsion_atom_site_label_3
_geom_torsion_atom_site_label_4
_geom_torsion
_geom_torsion_site_symmetry_1
_geom_torsion_site_symmetry_2
_geom_torsion_site_symmetry_3
_geom_torsion_site_symmetry_4
_geom_torsion_publ_flag
O1 C6 C23 C24 161.56(18) . . . . ?
O1 C6 C23 C38 -71.7(2) . . . . ?
O1 C6 C5 C4 -11.0(3) . . . . ?
O1 C2 C10 C9 -132.9(2) . . . . ?
O17 C15 C14 C13 -172.84(18) . . . . ?
O17 C15 C16 O11 177.95(15) . . . . ?
O17 C15 C16 C20 -62.2(3) . . . . ?
O17 C15 C18 C19 -65.0(3) . . . . ?
O7 C2 C10 C9 -13.8(3) . . . . ?
O7 C8 C9 C10 -31.7(2) . . . . ?
O33 C30 C29 C28 56.2(2) . . . . ?
O33 C30 C29 C34 174.79(18) . . . . ?
O33 C30 C31 C50 -75.1(2) . . . . ?
O33 C30 C31 C32 49.2(2) . . . . ?
O22 C6 C23 C24 47.9(2) . . . . ?
O22 C6 C23 C38 174.6(2) . . . . ?
O22 C6 C5 C4 107.0(2) . . . . ?
O22 C26 C25 C24 -58.8(2) . . . . ?
O22 C26 C25 C39 -179.8(2) . . . . ?
O11 C12 C8 O7 87.3(2) . . . . ?
O11 C12 C8 C21 -33.9(3) . . . . ?
O11 C12 C8 C9 -159.20(19) . . . . ?
O11 C12 C13 C14 -45.5(3) . . . . ?
O49 C50 C51 C52 58.3(3) . . . . ?
O49 C50 C51 C61 -66.7(3) . . . . ?
O49 C50 C31 C30 -59.9(2) . . . . ?
O49 C50 C31 C32 175.57(19) . . . . ?
O49 C54 C53 C52 -51.5(3) . . . . ?
O49 C54 C55 C56 -42.3(3) . . . . ?
O49 C54 C55 C59 -165.5(2) . . . . ?
O35 C28 C27 C36 29.1(3) . . . . ?
O35 C28 C27 C26 -97.8(2) . . . . ?
O35 C28 C29 C30 44.1(3) . . . . ?
O35 C28 C29 C34 -78.6(3) . . . . ?
C28 C27 C36 C37 68.6(3) . . . . ?
C28 C27 C26 O22 82.66(19) . . . . ?
C28 C27 C26 C25 -154.40(19) . . . . ?
O57 C56 C55 C54 -61.2(3) . . . . ?
O57 C56 C55 C59 62.7(3) . . . . ?
O58 C56 C55 C54 117.5(3) . . . . ?
O58 C56 C55 C59 -118.6(3) . . . . ?
C50 O49 C54 C53 57.2(3) . . . . ?
C50 O49 C54 C55 -71.3(2) . . . . ?
C50 C51 C52 C53 -55.3(3) . . . . ?
C3 C2 C10 C9 104.8(2) . . . . ?
C3 C4 C5 C6 0.3(3) . . . . ?
C6 O1 C2 O7 72.9(2) . . . . ?
C6 O1 C2 C3 -45.6(2) . . . . ?
C6 O1 C2 C10 -171.29(17) . . . . ?
C6 O22 C26 C27 -170.29(15) . . . . ?
C6 O22 C26 C25 63.6(2) . . . . ?
C54 O49 C50 C51 -61.9(2) . . . . ?
C54 O49 C50 C31 172.03(17) . . . . ?
C54 C53 C52 C51 53.2(3) . . . . ?
C54 C55 C59 C60 -175.5(3) . . . . ?
C27 C28 C29 C30 -137.67(19) . . . . ?
C27 C28 C29 C34 99.6(2) . . . . ?
C27 C26 C25 C24 -179.3(2) . . . . ?
C27 C26 C25 C39 59.7(3) . . . . ?
N40 C3 C2 O1 -150.84(18) . . . . ?
N40 C3 C2 O7 87.7(2) . . . . ?
N40 C3 C2 C10 -31.1(3) . . . . ?
N40 C3 C4 C5 171.3(2) . . . . ?
N40 O41 C42 C43 -71.8(3) . . . . ?
C15 C14 C13 C12 48.9(3) . . . . ?
C36 C27 C26 O22 -43.2(2) . . . . ?
C36 C27 C26 C25 79.7(2) . . . . ?
C56 C55 C59 C60 62.7(4) . . . . ?
C12 O11 C16 C15 -62.8(2) . . . . ?
C12 O11 C16 C20 171.4(2) . . . . ?
C12 C8 C9 C10 -148.9(2) . . . . ?
C2 O1 C6 O22 -83.7(2) . . . . ?
C2 O1 C6 C23 160.29(17) . . . . ?
C2 O1 C6 C5 35.9(2) . . . . ?
C2 O7 C8 C12 141.95(18) . . . . ?
C2 O7 C8 C21 -95.2(2) . . . . ?
C2 O7 C8 C9 24.2(2) . . . . ?
C2 C3 N40 O41 -177.87(17) . . . . ?
C2 C3 C4 C5 -11.0(3) . . . . ?
C2 C10 C9 C8 27.7(3) . . . . ?
C4 C3 N40 O41 -0.1(3) . . . . ?
C4 C3 C2 O1 31.1(2) . . . . ?
C4 C3 C2 O7 -90.3(2) . . . . ?
C4 C3 C2 C10 150.9(2) . . . . ?
C51 C50 C31 C30 177.76(19) . . . . ?
C51 C50 C31 C32 53.2(3) . . . . ?
C23 C6 C5 C4 -129.4(2) . . . . ?
C23 C24 C25 C26 54.0(3) . . . . ?
C23 C24 C25 C39 176.4(3) . . . . ?
C29 C28 C27 C36 -149.13(19) . . . . ?
C29 C28 C27 C26 84.1(2) . . . . ?
C29 C30 C31 C50 164.70(18) . . . . ?
C29 C30 C31 C32 -71.0(2) . . . . ?
C26 O22 C6 O1 -168.01(15) . . . . ?
C26 O22 C6 C23 -56.0(2) . . . . ?
C26 O22 C6 C5 70.3(2) . . . . ?
C26 C27 C36 C37 -168.9(2) . . . . ?
C5 C6 C23 C24 -75.3(2) . . . . ?
C5 C6 C23 C38 51.4(3) . . . . ?
C53 C54 C55 C56 -167.9(2) . . . . ?
C53 C54 C55 C59 68.9(3) . . . . ?
C14 C15 C16 O11 60.6(2) . . . . ?
C14 C15 C16 C20 -179.5(2) . . . . ?
C14 C15 C18 C19 54.2(3) . . . . ?
C55 C54 C53 C52 74.9(3) . . . . ?
C16 O11 C12 C8 -78.5(2) . . . . ?
C16 O11 C12 C13 54.0(3) . . . . ?
C16 C15 C14 C13 -55.1(2) . . . . ?
C16 C15 C18 C19 176.3(3) . . . . ?
C43 C48 C47 C46 -0.3(5) . . . . ?
C43 C44 C45 C46 -0.2(6) . . . . ?
C31 C30 C29 C28 177.58(17) . . . . ?
C31 C30 C29 C34 -63.9(2) . . . . ?
C31 C50 C51 C52 178.4(2) . . . . ?
C31 C50 C51 C61 53.4(3) . . . . ?
C8 O7 C2 O1 108.24(19) . . . . ?
C8 O7 C2 C3 -131.13(18) . . . . ?
C8 O7 C2 C10 -6.8(2) . . . . ?
C8 C12 C13 C14 85.9(2) . . . . ?
C21 C8 C9 C10 85.8(3) . . . . ?
C13 C12 C8 O7 -42.9(3) . . . . ?
C13 C12 C8 C21 -164.1(2) . . . . ?
C13 C12 C8 C9 70.6(3) . . . . ?
C25 C24 C23 C6 -50.1(3) . . . . ?
C25 C24 C23 C38 -177.1(2) . . . . ?
C48 C43 C44 C45 -0.8(5) . . . . ?
C48 C43 C42 O41 -57.7(4) . . . . ?
C48 C47 C46 C45 -0.8(6) . . . . ?
C18 C15 C14 C13 69.5(3) . . . . ?
C18 C15 C16 O11 -65.5(2) . . . . ?
C18 C15 C16 C20 54.4(3) . . . . ?
C47 C46 C45 C44 1.0(6) . . . . ?
C44 C43 C48 C47 1.0(4) . . . . ?
C44 C43 C42 O41 122.6(3) . . . . ?
C61 C51 C52 C53 70.2(3) . . . . ?
C42 O41 N40 C3 178.5(2) . . . . ?
C42 C43 C48 C47 -178.6(3) . . . . ?
C42 C43 C44 C45 178.9(3) . . . . ?
